data_4112623
loop_
_publ_author_name
'Albertus J. Sandee'
'Charlotte K. Williams'
'Nicholas R. Evans'
'John E. Davies'
'Clare E. Boothby'
'Anna K\"ohler'
'Richard H. Friend'
'Andrew B. Holmes'

_publ_section_title
;
 Solution-Processible Conjugated Electrophosphorescent Polymers
;
_journal_name_full 'Journal of the American Chemical Society'
_journal_page_first 7041
_journal_page_last 7048
_journal_paper_doi 10.1021/ja039445o
_journal_volume 126
_journal_year 2004
_chemical_formula_moiety 'C31 H21 Br2 Ir N2 O2 S2'
_chemical_formula_sum 'C31 H21 Br2 Ir N2 O2 S2'
_chemical_formula_weight 869.64
_chemical_name_systematic
; 
 ? 
;
_space_group_IT_number 14
_symmetry_cell_setting monoclinic
_symmetry_space_group_name_Hall '-P 2yn'
_symmetry_space_group_name_H-M 'P 1 21/n 1'
_atom_sites_solution_hydrogens geom
_atom_sites_solution_primary direct
_atom_sites_solution_secondary difmap
_audit_creation_method SHELXL-97
_cell_angle_alpha 90.00
_cell_angle_beta 92.9570(10)
_cell_angle_gamma 90.00
_cell_formula_units_Z 8
_cell_length_a 10.3814(2)
_cell_length_b 18.4524(3)
_cell_length_c 30.1861(7)
_cell_measurement_reflns_used 72283
_cell_measurement_temperature 180(2)
_cell_measurement_theta_max 22.46
_cell_measurement_theta_min 1.02
_cell_volume 5774.8(2)
_computing_cell_refinement 'HKL Scalepack (Otwinowski & Minor 1997)'
_computing_data_collection 'Collect (Nonius B.V. 1998)'
_computing_data_reduction
;
 HKL Denzo and Scalepack (Otwinowski & Minor 1997)
;
_computing_publication_material 'SHELXL-97 (Sheldrick 1997)'
_computing_structure_refinement 'SHELXL-97 (Sheldrick 1997)'
_computing_structure_solution 'SIR-92 (Altomare et al. 1994)'
_diffrn_ambient_temperature 180(2)
_diffrn_measured_fraction_theta_full 0.973
_diffrn_measured_fraction_theta_max 0.973
_diffrn_measurement_device_type 'Nonius Kappa CCD'
_diffrn_measurement_method 'Thin slice \w and \f scans'
_diffrn_radiation_source 'fine-focus sealed tube'
_diffrn_radiation_type MoK\a
_diffrn_radiation_wavelength 0.71073
_diffrn_reflns_av_R_equivalents 0.0600
_diffrn_reflns_av_sigmaI/netI 0.0597
_diffrn_reflns_limit_h_max 11
_diffrn_reflns_limit_h_min -11
_diffrn_reflns_limit_k_max 19
_diffrn_reflns_limit_k_min -16
_diffrn_reflns_limit_l_max 32
_diffrn_reflns_limit_l_min -26
_diffrn_reflns_number 25264
_diffrn_reflns_theta_full 22.47
_diffrn_reflns_theta_max 22.47
_diffrn_reflns_theta_min 3.53
_exptl_absorpt_coefficient_mu 7.569
_exptl_absorpt_correction_T_max 0.862
_exptl_absorpt_correction_T_min 0.759
_exptl_absorpt_correction_type multi-scan
_exptl_absorpt_process_details
;
multi-scan from symmetry-related measurements 
 Sortav (Blessing 1995)
;
_exptl_crystal_density_diffrn 2.001
_exptl_crystal_F_000 3328
_exptl_crystal_size_max 0.12
_exptl_crystal_size_mid 0.05
_exptl_crystal_size_min 0.02
_refine_diff_density_max 2.762
_refine_diff_density_min -2.633
_refine_diff_density_rms 0.336
_refine_ls_extinction_method none
_refine_ls_goodness_of_fit_ref 1.219
_refine_ls_hydrogen_treatment mixed
_refine_ls_matrix_type full
_refine_ls_number_parameters 375
_refine_ls_number_reflns 7317
_refine_ls_number_restraints 0
_refine_ls_restrained_S_all 1.219
_refine_ls_R_factor_all 0.1030
_refine_ls_R_factor_gt 0.0787
_refine_ls_shift/su_max 0.000
_refine_ls_shift/su_mean 0.000
_refine_ls_structure_factor_coef Fsqd
_refine_ls_weighting_details 'calc w=1/[\s^2^(Fo^2^)+(0.0563P)^2^+297.1303P] where P=(Fo^2^+2Fc^2^)/3'
_refine_ls_weighting_scheme calc
_refine_ls_wR_factor_gt 0.2000
_refine_ls_wR_factor_ref 0.2204
_reflns_number_gt 5891
_reflns_number_total 7317
_reflns_threshold_expression >2sigma(I)
_cod_data_source_file ja039445osi20031105_030555.cif
_cod_data_source_block ah0303
_cod_database_code 4112623

loop_
_symmetry_equiv_pos_as_xyz
'x, y, z'
'-x+1/2, y+1/2, -z+1/2'
'-x, -y, -z'
'x-1/2, -y-1/2, z-1/2'

loop_
_atom_site_label
_atom_site_type_symbol
_atom_site_fract_x
_atom_site_fract_y
_atom_site_fract_z
_atom_site_U_iso_or_equiv
_atom_site_adp_type
_atom_site_occupancy
_atom_site_symmetry_multiplicity
_atom_site_calc_flag
_atom_site_refinement_flags
Ir1_1 Ir 0.03185(8) 0.04708(4) 0.12814(3) 0.0281(3) Uani 1 1 d .
Br1_1 Br -0.4823(3) 0.11324(18) 0.05364(12) 0.0768(11) Uani 1 1 d .
Br2_1 Br 0.5196(3) 0.18801(17) 0.18007(13) 0.0746(10) Uani 1 1 d .
S1_1 S 0.0731(7) -0.1281(4) 0.0266(2) 0.0518(18) Uani 1 1 d .
S2_1 S 0.0349(7) -0.0580(4) 0.2619(2) 0.0510(17) Uani 1 1 d .
O1_1 O 0.1023(14) 0.1217(8) 0.0809(5) 0.036(4) Uiso 1 1 d .
O2_1 O -0.0624(14) 0.1340(8) 0.1600(5) 0.034(4) Uiso 1 1 d .
N1_1 N -0.1260(17) 0.0276(9) 0.0852(6) 0.033(4) Uiso 1 1 d .
N2_1 N 0.1865(17) 0.0705(9) 0.1721(6) 0.029(4) Uiso 1 1 d .
C1_1 C -0.235(2) 0.0652(13) 0.0848(9) 0.047(6) Uiso 1 1 d .
H1_1 H -0.2468 0.0982 0.1084 0.057 Uiso 1 1 calc R
C2_1 C -0.331(2) 0.0590(13) 0.0522(8) 0.043(6) Uiso 1 1 d .
C3_1 C -0.304(3) 0.0102(15) 0.0172(10) 0.058(7) Uiso 1 1 d .
H3_1 H -0.3642 0.0071 -0.0075 0.070 Uiso 1 1 calc R
C4_1 C -0.200(2) -0.0308(13) 0.0175(8) 0.045(6) Uiso 1 1 d .
H4_1 H -0.1899 -0.0663 -0.0048 0.054 Uiso 1 1 calc R
C5_1 C -0.102(2) -0.0207(12) 0.0519(8) 0.037(6) Uiso 1 1 d .
C6_1 C 0.020(2) -0.0554(11) 0.0587(7) 0.029(5) Uiso 1 1 d .
C7_1 C 0.101(2) -0.0357(11) 0.0935(7) 0.032(5) Uiso 1 1 d .
C8_1 C 0.220(2) -0.0774(12) 0.0937(8) 0.038(6) Uiso 1 1 d .
C9_1 C 0.215(2) -0.1304(14) 0.0586(9) 0.049(7) Uiso 1 1 d .
C10_1 C 0.312(3) -0.1797(17) 0.0544(11) 0.072(9) Uiso 1 1 d .
H10_1 H 0.3066 -0.2181 0.0334 0.087 Uiso 1 1 calc R
C11_1 C 0.421(3) -0.1696(17) 0.0835(10) 0.072(9) Uiso 1 1 d .
H11_1 H 0.4932 -0.2000 0.0797 0.087 Uiso 1 1 calc R
C12_1 C 0.430(3) -0.1201(16) 0.1162(10) 0.067(8) Uiso 1 1 d .
H12_1 H 0.5078 -0.1167 0.1343 0.080 Uiso 1 1 calc R
C13_1 C 0.326(2) -0.0730(14) 0.1238(9) 0.047(6) Uiso 1 1 d .
H13_1 H 0.3274 -0.0403 0.1482 0.057 Uiso 1 1 calc R
C14_1 C 0.286(2) 0.1118(13) 0.1630(8) 0.044(6) Uiso 1 1 d .
H14_1 H 0.2976 0.1276 0.1336 0.053 Uiso 1 1 calc R
C15_1 C 0.369(2) 0.1310(14) 0.1967(9) 0.047(6) Uiso 1 1 d .
C16_1 C 0.360(3) 0.1090(14) 0.2399(9) 0.050(7) Uiso 1 1 d .
H16_1 H 0.4211 0.1240 0.2626 0.060 Uiso 1 1 calc R
C17_1 C 0.260(2) 0.0647(13) 0.2488(9) 0.045(6) Uiso 1 1 d .
H17_1 H 0.2481 0.0480 0.2782 0.054 Uiso 1 1 calc R
C18_1 C 0.173(2) 0.0443(12) 0.2136(7) 0.032(5) Uiso 1 1 d .
C19_1 C 0.065(2) -0.0055(12) 0.2156(7) 0.035(5) Uiso 1 1 d .
C20_1 C -0.006(2) -0.0180(11) 0.1795(7) 0.030(5) Uiso 1 1 d .
C21_1 C -0.102(2) -0.0772(12) 0.1859(7) 0.033(5) Uiso 1 1 d .
C22_1 C -0.089(2) -0.1021(13) 0.2293(8) 0.042(6) Uiso 1 1 d .
C23_1 C -0.156(3) -0.1602(15) 0.2443(10) 0.061(8) Uiso 1 1 d .
H23_1 H -0.1465 -0.1772 0.2740 0.073 Uiso 1 1 calc R
C24_1 C -0.245(3) -0.1946(14) 0.2105(9) 0.053(7) Uiso 1 1 d .
H24_1 H -0.2960 -0.2345 0.2189 0.064 Uiso 1 1 calc R
C25_1 C -0.254(2) -0.1720(13) 0.1703(8) 0.043(6) Uiso 1 1 d .
H25_1 H -0.3087 -0.1967 0.1490 0.051 Uiso 1 1 calc R
C26_1 C -0.184(2) -0.1107(12) 0.1578(8) 0.040(6) Uiso 1 1 d .
H26_1 H -0.1963 -0.0928 0.1284 0.048 Uiso 1 1 calc R
C27_1 C 0.077(2) 0.1901(13) 0.0819(8) 0.040(6) Uiso 1 1 d .
C28_1 C 0.140(2) 0.2322(14) 0.0467(8) 0.050(7) Uiso 1 1 d .
H28A_1 H 0.1963 0.2001 0.0304 0.075 Uiso 1 1 calc R
H28B_1 H 0.1920 0.2715 0.0604 0.075 Uiso 1 1 calc R
H28C_1 H 0.0739 0.2528 0.0261 0.075 Uiso 1 1 calc R
C29_1 C 0.006(2) 0.2247(13) 0.1125(8) 0.039(6) Uiso 1 1 d .
H29_1 H 0.0006 0.2757 0.1085 0.046 Uiso 1 1 calc R
C30_1 C -0.063(2) 0.1984(12) 0.1493(7) 0.034(5) Uiso 1 1 d .
C31_1 C -0.139(2) 0.2514(13) 0.1731(8) 0.045(6) Uiso 1 1 d .
H31A_1 H -0.1962 0.2258 0.1927 0.067 Uiso 1 1 calc R
H31B_1 H -0.1908 0.2806 0.1517 0.067 Uiso 1 1 calc R
H31C_1 H -0.0808 0.2831 0.1908 0.067 Uiso 1 1 calc R
Ir1_2 Ir -0.42730(9) 0.03770(5) 0.37089(3) 0.0315(3) Uani 1 1 d .
Br1_2 Br 0.0477(3) 0.18307(17) 0.32530(12) 0.0714(9) Uani 1 1 d .
Br2_2 Br -0.9368(3) 0.07058(19) 0.44221(11) 0.0720(9) Uani 1 1 d .
S1_2 S -0.4652(7) -0.0525(4) 0.2332(2) 0.0516(17) Uani 1 1 d .
S2_2 S -0.3392(7) -0.1388(3) 0.4699(2) 0.0512(17) Uani 1 1 d .
O1_2 O -0.5328(14) 0.1282(8) 0.3445(5) 0.038(4) Uiso 1 1 d .
O2_2 O -0.3369(15) 0.1054(8) 0.4211(5) 0.044(4) Uiso 1 1 d .
N1_2 N -0.2858(17) 0.0649(10) 0.3279(6) 0.035(4) Uiso 1 1 d .
N2_2 N -0.5716(18) 0.0118(10) 0.4137(6) 0.037(5) Uiso 1 1 d .
C1_2 C -0.186(2) 0.1071(12) 0.3378(8) 0.040(6) Uiso 1 1 d .
H1_2 H -0.1718 0.1225 0.3677 0.048 Uiso 1 1 calc R
C2_2 C -0.104(3) 0.1290(14) 0.3088(9) 0.050(7) Uiso 1 1 d .
C3_2 C -0.131(3) 0.1090(15) 0.2647(9) 0.057(7) Uiso 1 1 d .
H3_2 H -0.0738 0.1252 0.2432 0.069 Uiso 1 1 calc R
C4_2 C -0.232(2) 0.0680(12) 0.2509(8) 0.039(6) Uiso 1 1 d .
H4_2 H -0.2502 0.0558 0.2206 0.046 Uiso 1 1 calc R
C5_2 C -0.311(2) 0.0442(12) 0.2854(7) 0.036(5) Uiso 1 1 d .
C6_2 C -0.419(2) -0.0031(13) 0.2817(8) 0.040(6) Uiso 1 1 d .
C7_2 C -0.485(2) -0.0224(12) 0.3178(7) 0.034(5) Uiso 1 1 d .
C8_2 C -0.574(2) -0.0788(12) 0.3072(8) 0.038(6) Uiso 1 1 d .
C9_2 C -0.574(2) -0.1012(13) 0.2622(8) 0.045(6) Uiso 1 1 d .
C10_2 C -0.658(3) -0.1597(15) 0.2485(10) 0.059(8) Uiso 1 1 d .
H10_2 H -0.6663 -0.1729 0.2180 0.071 Uiso 1 1 calc R
C11_2 C -0.726(2) -0.1972(13) 0.2795(8) 0.043(6) Uiso 1 1 d .
H11_2 H -0.7739 -0.2390 0.2705 0.051 Uiso 1 1 calc R
C12_2 C -0.726(3) -0.1775(14) 0.3179(9) 0.053(7) Uiso 1 1 d .
H12_2 H -0.7768 -0.2038 0.3376 0.063 Uiso 1 1 calc R
C13_2 C -0.653(2) -0.1169(13) 0.3354(9) 0.046(6) Uiso 1 1 d .
H13_2 H -0.6580 -0.1028 0.3655 0.056 Uiso 1 1 calc R
C14_2 C -0.688(2) 0.0400(13) 0.4135(8) 0.041(6) Uiso 1 1 d .
H14_2 H -0.7132 0.0735 0.3908 0.049 Uiso 1 1 calc R
C15_2 C -0.774(2) 0.0235(13) 0.4442(8) 0.045(6) Uiso 1 1 d .
C16_2 C -0.748(2) -0.0249(12) 0.4751(8) 0.040(6) Uiso 1 1 d .
H16_2 H -0.8088 -0.0358 0.4966 0.048 Uiso 1 1 calc R
C17_2 C -0.625(2) -0.0611(12) 0.4762(8) 0.039(6) Uiso 1 1 d .
H17_2 H -0.6033 -0.0973 0.4976 0.047 Uiso 1 1 calc R
C18_2 C -0.541(2) -0.0406(12) 0.4444(8) 0.040(6) Uiso 1 1 d .
C19_2 C -0.412(2) -0.0697(12) 0.4373(8) 0.038(6) Uiso 1 1 d .
C20_2 C -0.343(2) -0.0445(12) 0.4025(7) 0.033(5) Uiso 1 1 d .
C21_2 C -0.223(2) -0.0836(12) 0.4009(7) 0.035(5) Uiso 1 1 d .
C22_2 C -0.205(3) -0.1347(14) 0.4370(9) 0.051(7) Uiso 1 1 d .
C23_2 C -0.091(3) -0.1778(16) 0.4417(10) 0.060(8) Uiso 1 1 d .
H23_2 H -0.0789 -0.2128 0.4646 0.073 Uiso 1 1 calc R
C24_2 C -0.001(3) -0.1654(16) 0.4113(10) 0.065(8) Uiso 1 1 d .
H24_2 H 0.0775 -0.1918 0.4145 0.078 Uiso 1 1 calc R
C25_2 C -0.014(3) -0.1190(14) 0.3772(9) 0.057(7) Uiso 1 1 d .
H25_2 H 0.0519 -0.1148 0.3567 0.068 Uiso 1 1 calc R
C26_2 C -0.125(2) -0.0769(14) 0.3719(9) 0.050(7) Uiso 1 1 d .
H26_2 H -0.1340 -0.0432 0.3481 0.059 Uiso 1 1 calc R
C27_2 C -0.519(3) 0.1926(14) 0.3559(9) 0.050(7) Uiso 1 1 d .
C28_2 C -0.603(3) 0.2489(16) 0.3349(10) 0.065(8) Uiso 1 1 d .
H28A_2 H -0.6457 0.2294 0.3078 0.098 Uiso 1 1 calc R
H28B_2 H -0.5500 0.2908 0.3274 0.098 Uiso 1 1 calc R
H28C_2 H -0.6674 0.2638 0.3555 0.098 Uiso 1 1 calc R
C29_2 C -0.426(3) 0.2151(16) 0.3930(9) 0.059(8) Uiso 1 1 d .
H29_2 H -0.4242 0.2656 0.3991 0.071 Uiso 1 1 calc R
C30_2 C -0.346(2) 0.1748(13) 0.4189(8) 0.043(6) Uiso 1 1 d .
C31_2 C -0.245(3) 0.2128(15) 0.4499(10) 0.062(8) Uiso 1 1 d .
H31A_2 H -0.2202 0.1807 0.4748 0.093 Uiso 1 1 calc R
H31B_2 H -0.2809 0.2578 0.4612 0.093 Uiso 1 1 calc R
H31C_2 H -0.1684 0.2240 0.4333 0.093 Uiso 1 1 calc R

loop_
_atom_site_aniso_label
_atom_site_aniso_U_11
_atom_site_aniso_U_22
_atom_site_aniso_U_33
_atom_site_aniso_U_23
_atom_site_aniso_U_13
_atom_site_aniso_U_12
Ir1_1 0.0308(5) 0.0268(5) 0.0265(5) -0.0020(4) 0.0011(4) -0.0006(4)
Br1_1 0.0417(17) 0.083(2) 0.104(3) -0.0423(19) -0.0199(17) 0.0130(15)
Br2_1 0.0470(17) 0.068(2) 0.107(3) -0.0091(18) -0.0141(17) -0.0158(15)
S1_1 0.069(5) 0.045(4) 0.041(4) -0.015(3) -0.003(3) 0.004(3)
S2_1 0.060(4) 0.049(4) 0.044(4) 0.013(3) 0.003(3) 0.010(3)
Ir1_2 0.0411(6) 0.0269(5) 0.0267(5) 0.0017(4) 0.0053(4) -0.0009(4)
Br1_2 0.0610(19) 0.0651(19) 0.090(2) 0.0086(17) 0.0209(17) -0.0152(15)
Br2_2 0.0556(19) 0.094(2) 0.068(2) 0.0083(17) 0.0193(16) 0.0083(16)
S1_2 0.068(5) 0.045(4) 0.042(4) -0.008(3) 0.002(3) 0.010(3)
S2_2 0.070(5) 0.040(4) 0.043(4) 0.011(3) -0.001(3) -0.005(3)

loop_
_atom_type_symbol
_atom_type_description
_atom_type_scat_dispersion_real
_atom_type_scat_dispersion_imag
_atom_type_scat_source
C C 0.0033 0.0016 'International Tables Vol C Tables 4.2.6.8 and 6.1.1.4'
H H 0.0000 0.0000 'International Tables Vol C Tables 4.2.6.8 and 6.1.1.4'
Br Br -0.2901 2.4595 'International Tables Vol C Tables 4.2.6.8 and 6.1.1.4'
N N 0.0061 0.0033 'International Tables Vol C Tables 4.2.6.8 and 6.1.1.4'
S S 0.1246 0.1234 'International Tables Vol C Tables 4.2.6.8 and 6.1.1.4'
O O 0.0106 0.0060 'International Tables Vol C Tables 4.2.6.8 and 6.1.1.4'
Ir Ir -1.4442 7.9887 'International Tables Vol C Tables 4.2.6.8 and 6.1.1.4'

loop_
_geom_angle_atom_site_label_1
_geom_angle_atom_site_label_2
_geom_angle_atom_site_label_3
_geom_angle
C7_1 Ir1_1 C20_1 92.1(8)
C7_1 Ir1_1 N1_1 80.5(8)
C20_1 Ir1_1 N1_1 101.5(8)
C7_1 Ir1_1 N2_1 101.9(8)
C20_1 Ir1_1 N2_1 78.9(8)
N1_1 Ir1_1 N2_1 177.6(7)
C7_1 Ir1_1 O2_1 173.1(7)
C20_1 Ir1_1 O2_1 89.4(7)
N1_1 Ir1_1 O2_1 92.6(6)
N2_1 Ir1_1 O2_1 85.0(6)
C7_1 Ir1_1 O1_1 90.0(7)
C20_1 Ir1_1 O1_1 169.5(7)
N1_1 Ir1_1 O1_1 89.0(6)
N2_1 Ir1_1 O1_1 90.7(6)
O2_1 Ir1_1 O1_1 89.8(5)
C9_1 S1_1 C6_1 89.7(11)
C19_1 S2_1 C22_1 88.1(11)
C27_1 O1_1 Ir1_1 122.6(14)
C30_1 O2_1 Ir1_1 127.1(14)
C1_1 N1_1 C5_1 121(2)
C1_1 N1_1 Ir1_1 124.3(16)
C5_1 N1_1 Ir1_1 113.7(14)
C14_1 N2_1 C18_1 121.0(19)
C14_1 N2_1 Ir1_1 125.0(15)
C18_1 N2_1 Ir1_1 113.8(14)
N1_1 C1_1 C2_1 124(2)
C1_1 C2_1 C3_1 115(2)
C1_1 C2_1 Br1_1 121.5(19)
C3_1 C2_1 Br1_1 123(2)
C4_1 C3_1 C2_1 123(3)
C3_1 C4_1 C5_1 119(2)
N1_1 C5_1 C6_1 112.4(19)
N1_1 C5_1 C4_1 118(2)
C6_1 C5_1 C4_1 130(2)
C7_1 C6_1 C5_1 120(2)
C7_1 C6_1 S1_1 115.3(16)
C5_1 C6_1 S1_1 124.6(16)
C6_1 C7_1 C8_1 110.6(19)
C6_1 C7_1 Ir1_1 112.4(15)
C8_1 C7_1 Ir1_1 136.7(16)
C13_1 C8_1 C9_1 121(2)
C13_1 C8_1 C7_1 128(2)
C9_1 C8_1 C7_1 111(2)
C10_1 C9_1 C8_1 122(3)
C10_1 C9_1 S1_1 125(2)
C8_1 C9_1 S1_1 113.1(19)
C9_1 C10_1 C11_1 115(3)
C12_1 C11_1 C10_1 125(3)
C11_1 C12_1 C13_1 120(3)
C8_1 C13_1 C12_1 116(2)
N2_1 C14_1 C15_1 118(2)
C14_1 C15_1 C16_1 124(2)
C14_1 C15_1 Br2_1 115.8(19)
C16_1 C15_1 Br2_1 120(2)
C17_1 C16_1 C15_1 117(3)
C16_1 C17_1 C18_1 118(2)
N2_1 C18_1 C17_1 121(2)
N2_1 C18_1 C19_1 112.3(19)
C17_1 C18_1 C19_1 127(2)
C20_1 C19_1 C18_1 119(2)
C20_1 C19_1 S2_1 116.9(17)
C18_1 C19_1 S2_1 123.9(17)
C19_1 C20_1 C21_1 111.8(19)
C19_1 C20_1 Ir1_1 114.4(16)
C21_1 C20_1 Ir1_1 133.7(16)
C26_1 C21_1 C22_1 119(2)
C26_1 C21_1 C20_1 132(2)
C22_1 C21_1 C20_1 109(2)
C23_1 C22_1 C21_1 123(2)
C23_1 C22_1 S2_1 123(2)
C21_1 C22_1 S2_1 114.0(18)
C22_1 C23_1 C24_1 115(3)
C25_1 C24_1 C23_1 122(3)
C24_1 C25_1 C26_1 120(3)
C21_1 C26_1 C25_1 122(2)
O1_1 C27_1 C29_1 126(2)
O1_1 C27_1 C28_1 113(2)
C29_1 C27_1 C28_1 121(2)
C27_1 C29_1 C30_1 132(2)
O2_1 C30_1 C29_1 122(2)
O2_1 C30_1 C31_1 121(2)
C29_1 C30_1 C31_1 117(2)
C20_2 Ir1_2 C7_2 93.9(9)
C20_2 Ir1_2 N1_2 100.2(8)
C7_2 Ir1_2 N1_2 79.9(8)
C20_2 Ir1_2 N2_2 80.7(8)
C7_2 Ir1_2 N2_2 100.0(8)
N1_2 Ir1_2 N2_2 179.0(7)
C20_2 Ir1_2 O1_2 172.3(7)
C7_2 Ir1_2 O1_2 90.5(7)
N1_2 Ir1_2 O1_2 86.7(6)
N2_2 Ir1_2 O1_2 92.3(6)
C20_2 Ir1_2 O2_2 86.5(8)
C7_2 Ir1_2 O2_2 170.0(8)
N1_2 Ir1_2 O2_2 90.2(7)
N2_2 Ir1_2 O2_2 89.9(7)
O1_2 Ir1_2 O2_2 90.3(6)
C9_2 S1_2 C6_2 90.5(12)
C22_2 S2_2 C19_2 88.8(12)
C27_2 O1_2 Ir1_2 126.7(16)
C30_2 O2_2 Ir1_2 121.0(15)
C1_2 N1_2 C5_2 120(2)
C1_2 N1_2 Ir1_2 125.1(16)
C5_2 N1_2 Ir1_2 114.6(14)
C14_2 N2_2 C18_2 118(2)
C14_2 N2_2 Ir1_2 126.6(16)
C18_2 N2_2 Ir1_2 115.8(15)
C2_2 C1_2 N1_2 124(2)
C1_2 C2_2 C3_2 117(3)
C1_2 C2_2 Br1_2 123(2)
C3_2 C2_2 Br1_2 121(2)
C4_2 C3_2 C2_2 124(3)
C3_2 C4_2 C5_2 115(2)
N1_2 C5_2 C6_2 111(2)
N1_2 C5_2 C4_2 121(2)
C6_2 C5_2 C4_2 128(2)
C7_2 C6_2 C5_2 122(2)
C7_2 C6_2 S1_2 113.4(17)
C5_2 C6_2 S1_2 124.4(18)
C6_2 C7_2 C8_2 111(2)
C6_2 C7_2 Ir1_2 110.5(16)
C8_2 C7_2 Ir1_2 138.4(17)
C13_2 C8_2 C7_2 129(2)
C13_2 C8_2 C9_2 118(2)
C7_2 C8_2 C9_2 114(2)
C8_2 C9_2 C10_2 118(2)
C8_2 C9_2 S1_2 111.5(18)
C10_2 C9_2 S1_2 131(2)
C11_2 C10_2 C9_2 120(3)
C12_2 C11_2 C10_2 121(3)
C11_2 C12_2 C13_2 124(3)
C8_2 C13_2 C12_2 119(2)
N2_2 C14_2 C15_2 123(2)
C16_2 C15_2 C14_2 121(2)
C16_2 C15_2 Br2_2 119.2(19)
C14_2 C15_2 Br2_2 119.5(19)
C15_2 C16_2 C17_2 119(2)
C18_2 C17_2 C16_2 117(2)
N2_2 C18_2 C17_2 122(2)
N2_2 C18_2 C19_2 110(2)
C17_2 C18_2 C19_2 128(2)
C20_2 C19_2 C18_2 120(2)
C20_2 C19_2 S2_2 116.6(17)
C18_2 C19_2 S2_2 123.5(17)
C19_2 C20_2 C21_2 110(2)
C19_2 C20_2 Ir1_2 113.2(16)
C21_2 C20_2 Ir1_2 137.1(16)
C26_2 C21_2 C20_2 130(2)
C26_2 C21_2 C22_2 118(2)
C20_2 C21_2 C22_2 112(2)
C23_2 C22_2 C21_2 121(2)
C23_2 C22_2 S2_2 127(2)
C21_2 C22_2 S2_2 112.3(19)
C24_2 C23_2 C22_2 116(3)
C25_2 C24_2 C23_2 125(3)
C24_2 C25_2 C26_2 120(3)
C21_2 C26_2 C25_2 121(2)
O1_2 C27_2 C28_2 120(2)
O1_2 C27_2 C29_2 122(2)
C28_2 C27_2 C29_2 118(2)
C30_2 C29_2 C27_2 130(3)
O2_2 C30_2 C29_2 129(2)
O2_2 C30_2 C31_2 112(2)
C29_2 C30_2 C31_2 119(2)

loop_
_geom_bond_atom_site_label_1
_geom_bond_atom_site_label_2
_geom_bond_distance
Ir1_1 C7_1 2.00(2)
Ir1_1 C20_1 2.02(2)
Ir1_1 N1_1 2.067(18)
Ir1_1 N2_1 2.074(17)
Ir1_1 O2_1 2.133(14)
Ir1_1 O1_1 2.139(15)
Br1_1 C2_1 1.87(2)
Br2_1 C15_1 1.97(3)
S1_1 C9_1 1.72(3)
S1_1 C6_1 1.76(2)
S2_1 C19_1 1.74(2)
S2_1 C22_1 1.77(3)
O1_1 C27_1 1.29(3)
O2_1 C30_1 1.23(2)
N1_1 C1_1 1.33(3)
N1_1 C5_1 1.38(3)
N2_1 C14_1 1.32(3)
N2_1 C18_1 1.36(3)
C1_1 C2_1 1.37(3)
C2_1 C3_1 1.43(4)
C3_1 C4_1 1.32(3)
C4_1 C5_1 1.43(3)
C5_1 C6_1 1.42(3)
C6_1 C7_1 1.37(3)
C7_1 C8_1 1.46(3)
C8_1 C13_1 1.39(3)
C8_1 C9_1 1.44(3)
C9_1 C10_1 1.37(4)
C10_1 C11_1 1.40(4)
C11_1 C12_1 1.34(4)
C12_1 C13_1 1.42(4)
C14_1 C15_1 1.35(3)
C15_1 C16_1 1.37(3)
C16_1 C17_1 1.36(3)
C17_1 C18_1 1.41(3)
C18_1 C19_1 1.45(3)
C19_1 C20_1 1.31(3)
C20_1 C21_1 1.50(3)
C21_1 C26_1 1.33(3)
C21_1 C22_1 1.39(3)
C22_1 C23_1 1.37(4)
C23_1 C24_1 1.48(4)
C24_1 C25_1 1.28(3)
C25_1 C26_1 1.41(3)
C27_1 C29_1 1.37(3)
C27_1 C28_1 1.49(3)
C29_1 C30_1 1.43(3)
C30_1 C31_1 1.47(3)
Ir1_2 C20_2 1.97(2)
Ir1_2 C7_2 2.01(2)
Ir1_2 N1_2 2.072(18)
Ir1_2 N2_2 2.084(19)
Ir1_2 O1_2 2.129(15)
Ir1_2 O2_2 2.142(16)
Br1_2 C2_2 1.91(3)
Br2_2 C15_2 1.90(2)
S1_2 C9_2 1.72(3)
S1_2 C6_2 1.77(2)
S2_2 C22_2 1.75(3)
S2_2 C19_2 1.76(2)
O1_2 C27_2 1.24(3)
O2_2 C30_2 1.29(3)
N1_2 C1_2 1.32(3)
N1_2 C5_2 1.35(3)
N2_2 C14_2 1.32(3)
N2_2 C18_2 1.36(3)
C1_2 C2_2 1.31(3)
C2_2 C3_2 1.40(4)
C3_2 C4_2 1.35(3)
C4_2 C5_2 1.43(3)
C5_2 C6_2 1.41(3)
C6_2 C7_2 1.37(3)
C7_2 C8_2 1.42(3)
C8_2 C13_2 1.40(3)
C8_2 C9_2 1.42(3)
C9_2 C10_2 1.43(4)
C10_2 C11_2 1.39(4)
C11_2 C12_2 1.22(3)
C12_2 C13_2 1.44(3)
C14_2 C15_2 1.35(3)
C15_2 C16_2 1.31(3)
C16_2 C17_2 1.43(3)
C17_2 C18_2 1.39(3)
C18_2 C19_2 1.47(3)
C19_2 C20_2 1.38(3)
C20_2 C21_2 1.44(3)
C21_2 C26_2 1.38(3)
C21_2 C22_2 1.44(3)
C22_2 C23_2 1.43(4)
C23_2 C24_2 1.36(4)
C24_2 C25_2 1.34(4)
C25_2 C26_2 1.39(4)
C27_2 C28_2 1.48(4)
C27_2 C29_2 1.50(4)
C29_2 C30_2 1.34(4)
C30_2 C31_2 1.54(4)
